data_7205281
loop_
_publ_author_name
'Dey, Sandeep Kumar'
'Ojha, Bimlesh'
'Das, Gopal'

_publ_section_title
;
 A subtle interplay of C--H hydrogen bonds in complexation of anions of
 varied dimensionality by a nitro functionalized tripodal podand
;
_journal_issue 1
_journal_name_full CrystEngComm
_journal_page_first 269
_journal_paper_doi 10.1039/c0ce00316f
_journal_volume 13
_journal_year 2011
_chemical_formula_sum 'C48 H50 F6 N8 O20 Si'
_chemical_formula_weight 1201.05
_chemical_name_systematic
;
?
;
_space_group_IT_number 2
_symmetry_cell_setting triclinic
_symmetry_space_group_name_Hall '-P 1'
_symmetry_space_group_name_H-M 'P -1'
_atom_sites_solution_hydrogens geom
_atom_sites_solution_primary direct
_atom_sites_solution_secondary difmap
_audit_creation_method SHELXL-97
_cell_angle_alpha 116.352(3)
_cell_angle_beta 94.269(5)
_cell_angle_gamma 106.342(3)
_cell_formula_units_Z 3
_cell_length_a 15.4544(9)
_cell_length_b 17.9320(9)
_cell_length_c 18.6070(10)
_cell_measurement_reflns_used 5889
_cell_measurement_temperature 298(2)
_cell_measurement_theta_max 21.45
_cell_measurement_theta_min 3.12
_cell_volume 4313.2(5)
_computing_cell_refinement 'Bruker Smart'
_computing_data_collection 'Bruker Smart'
_computing_data_reduction 'Bruker SAINT'
_computing_molecular_graphics 'Bruker SHELXTL'
_computing_publication_material 'Bruker SHELXTL'
_computing_structure_refinement 'SHELXL-97 (Sheldrick, 1997)'
_computing_structure_solution 'SHELXS-97 (Sheldrick, 1990)'
_diffrn_ambient_temperature 298(2)
_diffrn_measured_fraction_theta_full 0.986
_diffrn_measured_fraction_theta_max 0.986
_diffrn_measurement_device_type 'CCD area detector'
_diffrn_measurement_method 'phi and onega scans'
_diffrn_radiation_monochromator graphite
_diffrn_radiation_source 'fine-focus sealed tube'
_diffrn_radiation_type MoK\a
_diffrn_radiation_wavelength 0.71073
_diffrn_reflns_av_R_equivalents 0.0316
_diffrn_reflns_av_sigmaI/netI 0.0936
_diffrn_reflns_limit_h_max 21
_diffrn_reflns_limit_h_min -21
_diffrn_reflns_limit_k_max 13
_diffrn_reflns_limit_k_min -25
_diffrn_reflns_limit_l_max 26
_diffrn_reflns_limit_l_min -25
_diffrn_reflns_number 45963
_diffrn_reflns_theta_full 30.07
_diffrn_reflns_theta_max 30.07
_diffrn_reflns_theta_min 1.26
_exptl_absorpt_coefficient_mu 0.140
_exptl_absorpt_correction_T_max 0.959
_exptl_absorpt_correction_T_min 0.941
_exptl_absorpt_correction_type multi-scan
_exptl_absorpt_process_details 'SADABS (Sheldrick, 1997)'
_exptl_crystal_colour colorless
_exptl_crystal_density_diffrn 1.393
_exptl_crystal_density_method 'not measured'
_exptl_crystal_description block
_exptl_crystal_F_000 1866
_exptl_crystal_size_max 0.44
_exptl_crystal_size_mid 0.36
_exptl_crystal_size_min 0.30
_refine_diff_density_max 0.906
_refine_diff_density_min -0.341
_refine_diff_density_rms 0.095
_refine_ls_extinction_method none
_refine_ls_goodness_of_fit_ref 1.161
_refine_ls_matrix_type full
_refine_ls_number_parameters 1121
_refine_ls_number_reflns 24200
_refine_ls_number_restraints 1779
_refine_ls_restrained_S_all 1.126
_refine_ls_R_factor_all 0.1594
_refine_ls_R_factor_gt 0.0935
_refine_ls_shift/su_max 0.012
_refine_ls_shift/su_mean 0.001
_refine_ls_structure_factor_coef Fsqd
_refine_ls_weighting_details 'calc w=1/[\s^2^(Fo^2^)+(0.1238P)^2^+0.0000P] where P=(Fo^2^+2Fc^2^)/3'
_refine_ls_weighting_scheme calc
_refine_ls_wR_factor_gt 0.2127
_refine_ls_wR_factor_ref 0.2440
_reflns_number_gt 19542
_reflns_number_total 24200
_reflns_threshold_expression >2sigma(I)
_cod_data_source_file C0CE00316F.TXT
_cod_data_source_block nitro-SiF6
_cod_original_cell_volume 4313.2(4)
_cod_original_sg_symbol_H-M P-1
_cod_database_code 7205281

loop_
_symmetry_equiv_pos_as_xyz
'x, y, z'
'-x, -y, -z'

loop_
_atom_site_label
_atom_site_type_symbol
_atom_site_fract_x
_atom_site_fract_y
_atom_site_fract_z
_atom_site_U_iso_or_equiv
_atom_site_adp_type
_atom_site_occupancy
_atom_site_symmetry_multiplicity
_atom_site_calc_flag
_atom_site_refinement_flags
_atom_site_disorder_assembly
_atom_site_disorder_group
Si1 Si 0.67054(7) 0.67049(6) 0.66660(6) 0.0481(3) Uani 1 1 d U . .
F1 F 0.64387(17) 0.59204(15) 0.69461(15) 0.0751(7) Uani 1 1 d U . .
F4 F 0.69748(15) 0.74910(14) 0.63831(14) 0.0647(6) Uani 1 1 d U . .
F2 F 0.74144(18) 0.74266(14) 0.76141(13) 0.0829(8) Uani 1 1 d U . .
F6 F 0.59982(16) 0.59857(14) 0.57149(13) 0.0683(7) Uani 1 1 d U . .
F3 F 0.75772(17) 0.63960(17) 0.63410(15) 0.0778(7) Uani 1 1 d U . .
F5 F 0.58235(18) 0.70157(17) 0.69884(15) 0.0785(7) Uani 1 1 d U . .
N1 N 0.8314(2) 0.6612(2) 0.81937(18) 0.0425(7) Uani 1 1 d U . .
C3 C 0.8975(2) 0.4614(2) 0.86203(19) 0.0369(8) Uani 1 1 d U . .
C1 C 0.8209(3) 0.5689(2) 0.75392(19) 0.0460(9) Uani 1 1 d U . .
H1A H 0.7568 0.5308 0.7402 0.055 Uiso 1 1 calc R . .
H1B H 0.8339 0.5715 0.7047 0.055 Uiso 1 1 calc R . .
C8 C 0.8652(3) 0.4405(2) 0.9211(2) 0.0453(9) Uani 1 1 d U . .
H8 H 0.8157 0.4555 0.9411 0.054 Uiso 1 1 calc R . .
C6 C 0.9814(3) 0.3772(2) 0.9200(2) 0.0481(9) Uani 1 1 d U . .
C2 C 0.8817(3) 0.5264(2) 0.7764(2) 0.0471(9) Uani 1 1 d U . .
H2A H 0.8808 0.4743 0.7274 0.057 Uiso 1 1 calc R . .
H2B H 0.9450 0.5679 0.7994 0.057 Uiso 1 1 calc R . .
C4 C 0.9711(2) 0.4407(2) 0.8334(2) 0.0417(8) Uani 1 1 d U . .
H4 H 0.9927 0.4547 0.7940 0.050 Uiso 1 1 calc R . .
C7 C 0.9072(3) 0.3976(2) 0.9497(2) 0.0485(9) Uani 1 1 d U . .
H7 H 0.8858 0.3825 0.9886 0.058 Uiso 1 1 calc R . .
C5 C 1.0128(3) 0.3988(2) 0.8639(2) 0.0480(9) Uani 1 1 d U . .
H5 H 1.0636 0.3853 0.8453 0.058 Uiso 1 1 calc R . .
O1 O 0.84925(16) 0.50148(15) 0.83542(13) 0.0442(6) Uani 1 1 d U . .
O3 O 0.9926(3) 0.3099(2) 0.9994(2) 0.0919(11) Uani 1 1 d U . .
O2 O 1.0997(3) 0.3261(3) 0.9334(2) 0.1128(14) Uani 1 1 d U . .
N2 N 1.0272(3) 0.3341(2) 0.9529(2) 0.0692(11) Uani 1 1 d U . .
C9 C 0.9272(3) 0.7278(2) 0.8509(2) 0.0481(9) Uani 1 1 d U . .
H9A H 0.9255 0.7848 0.8907 0.058 Uiso 1 1 calc R . .
H9B H 0.9654 0.7102 0.8796 0.058 Uiso 1 1 calc R . .
C16 C 1.0551(3) 0.5811(3) 0.6340(2) 0.0606(11) Uani 1 1 d U . .
H16 H 1.0342 0.5352 0.6464 0.073 Uiso 1 1 calc R . .
C15 C 1.0964(3) 0.5688(3) 0.5678(2) 0.0652(12) Uani 1 1 d U . .
H15 H 1.1032 0.5147 0.5351 0.078 Uiso 1 1 calc R . .
C10 C 0.9723(3) 0.7392(3) 0.7863(2) 0.0602(11) Uani 1 1 d U . .
H10A H 0.9282 0.7402 0.7471 0.072 Uiso 1 1 calc R . .
H10B H 1.0242 0.7951 0.8116 0.072 Uiso 1 1 calc R . .
C11 C 1.0452(3) 0.6617(3) 0.6813(2) 0.0558(10) Uani 1 1 d U . .
C14 C 1.1270(3) 0.6386(4) 0.5519(2) 0.0677(13) Uani 1 1 d U . .
C13 C 1.1203(3) 0.7198(4) 0.6001(3) 0.0737(13) Uani 1 1 d U . .
H13 H 1.1433 0.7663 0.5888 0.088 Uiso 1 1 calc R . .
C12 C 1.0793(3) 0.7316(3) 0.6649(3) 0.0673(12) Uani 1 1 d U . .
H12 H 1.0742 0.7864 0.6981 0.081 Uiso 1 1 calc R . .
O4 O 1.00411(19) 0.66696(18) 0.74495(16) 0.0608(8) Uani 1 1 d U . .
O6 O 1.1743(2) 0.5526(3) 0.4391(2) 0.1149(15) Uani 1 1 d U . .
O5 O 1.1986(3) 0.6880(4) 0.4680(3) 0.1349(17) Uani 1 1 d U . .
N3 N 1.1687(3) 0.6242(4) 0.4804(3) 0.0899(15) Uani 1 1 d U . .
C17 C 0.7865(3) 0.6587(2) 0.8875(2) 0.0483(9) Uani 1 1 d U . .
H17A H 0.8160 0.6320 0.9124 0.058 Uiso 1 1 calc R . .
H17B H 0.7219 0.6208 0.8639 0.058 Uiso 1 1 calc R . .
C18 C 0.7918(3) 0.7486(2) 0.9540(2) 0.0552(10) Uani 1 1 d U . .
H18A H 0.8540 0.7829 0.9886 0.066 Uiso 1 1 calc R . .
H18B H 0.7734 0.7819 0.9303 0.066 Uiso 1 1 calc R . .
C19 C 0.7317(3) 0.7924(3) 1.0749(3) 0.0687(12) Uani 1 1 d U . .
O7 O 0.7284(2) 0.72769(19) 0.99928(17) 0.0719(9) Uani 1 1 d U . .
C21 C 0.7842(4) 0.9383(5) 1.1870(3) 0.138(3) Uani 1 1 d U . .
H21 H 0.8228 0.9976 1.2118 0.166 Uiso 1 1 calc R . .
C20 C 0.7899(3) 0.8788(4) 1.1106(3) 0.0915(17) Uani 1 1 d U . .
H20 H 0.8326 0.8970 1.0837 0.110 Uiso 1 1 calc R . .
C22 C 0.7231(4) 0.9115(6) 1.2263(3) 0.128(3) Uani 1 1 d U . .
C24 C 0.6689(4) 0.7637(4) 1.1147(3) 0.0991(17) Uani 1 1 d U . .
H24 H 0.6301 0.7046 1.0905 0.119 Uiso 1 1 calc R . .
C23 C 0.6653(5) 0.8267(5) 1.1930(4) 0.123(2) Uani 1 1 d U . .
H23 H 0.6236 0.8098 1.2212 0.147 Uiso 1 1 calc R . .
O8 O 0.7517(4) 1.0517(6) 1.3297(4) 0.269(4) Uani 1 1 d U . .
O9 O 0.6741(5) 0.9457(6) 1.3479(3) 0.257(4) Uani 1 1 d U . .
N4 N 0.7155(5) 0.9736(7) 1.3070(4) 0.203(4) Uani 1 1 d U . .
Si2 Si 1.0000 1.0000 1.0000 0.0414(4) Uani 1 2 d SU . .
F9 F 0.97951(15) 0.92947(15) 1.03794(14) 0.0692(7) Uani 1 1 d U . .
F8 F 0.9158(2) 0.92412(15) 0.91523(16) 0.0949(9) Uani 1 1 d U . .
F7 F 1.0779(2) 0.9588(2) 0.95914(18) 0.0970(9) Uani 1 1 d U . .
N5 N 0.1641(2) 0.99399(18) 0.15003(17) 0.0383(7) Uani 1 1 d U . .
C25 C 0.2604(2) 1.0607(2) 0.1844(2) 0.0433(9) Uani 1 1 d U . .
H25A H 0.2592 1.1158 0.2283 0.052 Uiso 1 1 calc R . .
H25B H 0.2989 1.0393 0.2084 0.052 Uiso 1 1 calc R . .
C26 C 0.3038(3) 1.0794(3) 0.1224(2) 0.0535(10) Uani 1 1 d U . .
H26A H 0.2595 1.0855 0.0875 0.064 Uiso 1 1 calc R . .
H26B H 0.3568 1.1345 0.1501 0.064 Uiso 1 1 calc R . .
C27 C 0.3652(3) 1.0027(3) 0.0054(2) 0.0520(10) Uani 1 1 d U . .
C32 C 0.3818(3) 0.9262(3) -0.0424(2) 0.0611(11) Uani 1 1 d U . .
H32 H 0.3691 0.8808 -0.0289 0.073 Uiso 1 1 calc R . .
C31 C 0.4175(3) 0.9168(3) -0.1109(2) 0.0729(13) Uani 1 1 d U . .
H31 H 0.4307 0.8661 -0.1429 0.088 Uiso 1 1 calc R . .
C28 C 0.3833(3) 1.0712(3) -0.0138(3) 0.0681(12) Uani 1 1 d U . .
H28 H 0.3727 1.1231 0.0194 0.082 Uiso 1 1 calc R . .
C30 C 0.4330(3) 0.9850(4) -0.1304(3) 0.0760(14) Uani 1 1 d U . .
C29 C 0.4170(3) 1.0613(4) -0.0826(3) 0.0818(14) Uani 1 1 d U . .
H29 H 0.4290 1.1063 -0.0966 0.098 Uiso 1 1 calc R . .
C35 C 0.2372(2) 0.7968(2) 0.1915(2) 0.0399(8) Uani 1 1 d U . .
C34 C 0.2181(2) 0.8610(2) 0.1054(2) 0.0437(9) Uani 1 1 d U . .
H34A H 0.2151 0.8076 0.0566 0.052 Uiso 1 1 calc R . .
H34B H 0.2815 0.9024 0.1254 0.052 Uiso 1 1 calc R . .
C33 C 0.1550(2) 0.9017(2) 0.08439(19) 0.0420(8) Uani 1 1 d U . .
H33A H 0.0916 0.8625 0.0716 0.050 Uiso 1 1 calc R . .
H33B H 0.1660 0.9043 0.0348 0.050 Uiso 1 1 calc R . .
C39 C 0.2454(3) 0.7309(2) 0.2777(2) 0.0495(9) Uani 1 1 d U . .
H39 H 0.2242 0.7162 0.3169 0.059 Uiso 1 1 calc R . .
C40 C 0.2054(3) 0.7749(2) 0.2508(2) 0.0441(9) Uani 1 1 d U . .
H40 H 0.1567 0.7908 0.2717 0.053 Uiso 1 1 calc R . .
C38 C 0.3172(3) 0.7084(2) 0.2467(2) 0.0547(10) Uani 1 1 d U . .
C36 C 0.3100(3) 0.7753(2) 0.1615(2) 0.0505(9) Uani 1 1 d U . .
H36 H 0.3319 0.7906 0.1229 0.061 Uiso 1 1 calc R . .
C37 C 0.3508(3) 0.7302(3) 0.1897(2) 0.0572(10) Uani 1 1 d U . .
H37 H 0.4004 0.7151 0.1701 0.069 Uiso 1 1 calc R . .
O10 O 0.33302(18) 1.00583(17) 0.07298(15) 0.0552(7) Uani 1 1 d U . .
O11 O 0.4824(4) 1.0362(4) -0.2197(3) 0.159(2) Uani 1 1 d U . .
O12 O 0.4852(4) 0.9061(3) -0.2443(2) 0.150(2) Uani 1 1 d U . .
N6 N 0.4692(4) 0.9741(5) -0.2036(3) 0.1115(18) Uani 1 1 d U . .
O13 O 0.19053(17) 0.83936(16) 0.16774(14) 0.0480(6) Uani 1 1 d U . .
O15 O 0.3303(2) 0.6409(2) 0.3256(2) 0.0908(11) Uani 1 1 d U . .
O14 O 0.4253(4) 0.6450(4) 0.2504(3) 0.149(2) Uani 1 1 d U . .
N7 N 0.3592(3) 0.6608(3) 0.2760(3) 0.0773(12) Uani 1 1 d U . .
C41 C 0.1155(3) 0.9917(2) 0.2164(2) 0.0453(9) Uani 1 1 d U . .
H41A H 0.0523 0.9501 0.1911 0.054 Uiso 1 1 calc R . .
H41B H 0.1466 0.9706 0.2466 0.054 Uiso 1 1 calc R . .
C42 C 0.1139(3) 1.0816(3) 0.2757(2) 0.0594(11) Uani 1 1 d U . .
H42A H 0.1715 1.1167 0.3175 0.071 Uiso 1 1 calc R . .
H42B H 0.1050 1.1135 0.2469 0.071 Uiso 1 1 calc R . .
C45 C 0.0861(3) 1.2790(3) 0.4956(2) 0.0625(11) Uani 1 1 d U . .
H45 H 0.1250 1.3382 0.5209 0.075 Uiso 1 1 calc R . .
C44 C 0.0961(3) 1.2173(3) 0.4217(2) 0.0563(10) Uani 1 1 d U . .
H44 H 0.1430 1.2340 0.3974 0.068 Uiso 1 1 calc R . .
C43 C 0.0355(3) 1.1307(3) 0.3847(2) 0.0530(10) Uani 1 1 d U . .
C46 C 0.0174(3) 1.2514(3) 0.5312(2) 0.0622(11) Uani 1 1 d U . .
C48 C -0.0329(3) 1.1056(3) 0.4203(2) 0.0619(11) Uani 1 1 d U . .
H48 H -0.0732 1.0469 0.3941 0.074 Uiso 1 1 calc R . .
C47 C -0.0433(3) 1.1653(3) 0.4940(3) 0.0674(12) Uani 1 1 d U . .
H47 H -0.0901 1.1480 0.5181 0.081 Uiso 1 1 calc R . .
O16 O 0.03797(18) 1.06428(18) 0.31191(15) 0.0638(8) Uani 1 1 d U . .
O17 O 0.0536(3) 1.3938(3) 0.6377(2) 0.1282(16) Uani 1 1 d U . .
O18 O -0.0447(3) 1.2867(3) 0.6457(2) 0.1278(16) Uani 1 1 d U . .
N8 N 0.0095(3) 1.3163(3) 0.6107(2) 0.0821(12) Uani 1 1 d U . .
N9 N 0.5017(2) 0.66760(18) 0.50984(17) 0.0402(7) Uani 1 1 d U . .
C51 C 0.4344(2) 0.8654(2) 0.46464(19) 0.0372(8) Uani 1 1 d U . .
C54 C 0.3610(2) 0.9571(2) 0.4076(2) 0.0398(8) Uani 1 1 d U . .
C56 C 0.4714(2) 0.8885(2) 0.40854(19) 0.0402(8) Uani 1 1 d U . .
H56 H 0.5210 0.8724 0.3900 0.048 Uiso 1 1 calc R . .
C52 C 0.3598(2) 0.8883(2) 0.4920(2) 0.0414(8) Uani 1 1 d U . .
H52 H 0.3350 0.8730 0.5296 0.050 Uiso 1 1 calc R . .
C49 C 0.5087(2) 0.7601(2) 0.5743(2) 0.0434(8) Uani 1 1 d U . .
H49A H 0.4963 0.7580 0.6238 0.052 Uiso 1 1 calc R . .
H49B H 0.5720 0.8000 0.5881 0.052 Uiso 1 1 calc R . .
C50 C 0.4452(2) 0.7991(2) 0.5502(2) 0.0419(8) Uani 1 1 d U . .
H50A H 0.3826 0.7559 0.5266 0.050 Uiso 1 1 calc R . .
H50B H 0.4442 0.8511 0.5983 0.050 Uiso 1 1 calc R . .
C55 C 0.4350(2) 0.9352(2) 0.38010(19) 0.0432(9) Uani 1 1 d U . .
H55 H 0.4602 0.9515 0.3431 0.052 Uiso 1 1 calc R . .
C53 C 0.3229(2) 0.9339(2) 0.4628(2) 0.0444(9) Uani 1 1 d U . .
H53 H 0.2725 0.9491 0.4802 0.053 Uiso 1 1 calc R . .
O19 O 0.47810(16) 0.82304(15) 0.49118(14) 0.0433(6) Uani 1 1 d U . .
O20 O 0.3545(2) 1.0219(2) 0.3263(2) 0.0796(9) Uani 1 1 d U . .
O21 O 0.2616(3) 1.0307(2) 0.4053(2) 0.0939(11) Uani 1 1 d U . .
N10 N 0.3233(3) 1.0063(2) 0.3779(2) 0.0573(9) Uani 1 1 d U . .
C57 C 0.4068(2) 0.5982(2) 0.4807(2) 0.0465(9) Uani 1 1 d U . .
H57A H 0.3630 0.6197 0.4632 0.056 Uiso 1 1 calc R . .
H57B H 0.4064 0.5452 0.4328 0.056 Uiso 1 1 calc R . .
C58 C 0.3742(3) 0.5730(3) 0.5431(2) 0.0555(10) Uani 1 1 d U . .
H58A H 0.3222 0.5172 0.5160 0.067 Uiso 1 1 calc R . .
H58B H 0.4237 0.5655 0.5714 0.067 Uiso 1 1 calc R . .
O22 O 0.34637(17) 0.64240(17) 0.60181(15) 0.0541(7) Uani 1 1 d U . .
C59 C 0.3151(3) 0.6303(3) 0.6641(3) 0.0624(11) Uani 1 1 d U . .
C63 C 0.2588(3) 0.6934(5) 0.7856(3) 0.103(2) Uani 1 1 d U . .
H63 H 0.2447 0.7402 0.8247 0.124 Uiso 1 1 calc R . .
C62 C 0.2458(4) 0.6185(6) 0.7899(4) 0.114(2) Uani 1 1 d U . .
C60 C 0.2994(3) 0.5533(4) 0.6693(3) 0.0913(16) Uani 1 1 d U . .
H60 H 0.3110 0.5052 0.6294 0.110 Uiso 1 1 calc R . .
C61 C 0.2657(4) 0.5490(5) 0.7353(4) 0.111(2) Uani 1 1 d U . .
H61 H 0.2571 0.4990 0.7416 0.133 Uiso 1 1 calc R . .
C65 C 0.5365(3) 0.6625(3) 0.4353(2) 0.0509(10) Uani 1 1 d U . .
H65A H 0.5362 0.6027 0.4019 0.061 Uiso 1 1 calc R . .
H65B H 0.4934 0.6724 0.4029 0.061 Uiso 1 1 calc R . .
C66 C 0.6311(3) 0.7264(3) 0.4523(2) 0.0603(11) Uani 1 1 d U . .
H66A H 0.6304 0.7862 0.4720 0.072 Uiso 1 1 calc R . .
H66B H 0.6741 0.7266 0.4931 0.072 Uiso 1 1 calc R . .
O25 O 0.6556(2) 0.6948(2) 0.37522(16) 0.0771(9) Uani 1 1 d U . .
C69 C 0.8765(3) 0.8695(3) 0.4171(3) 0.0780(13) Uani 1 1 d U . .
H69 H 0.9181 0.9236 0.4590 0.094 Uiso 1 1 calc R . .
C68 C 0.7945(3) 0.8264(3) 0.4290(3) 0.0673(12) Uani 1 1 d U . .
H68 H 0.7789 0.8526 0.4794 0.081 Uiso 1 1 calc R . .
C70 C 0.8944(3) 0.8282(4) 0.3393(3) 0.0781(13) Uani 1 1 d U . .
C71 C 0.8354(4) 0.7479(4) 0.2763(3) 0.0820(14) Uani 1 1 d U . .
H71 H 0.8493 0.7223 0.2250 0.098 Uiso 1 1 calc R . .
N12 N 0.9862(4) 0.8713(4) 0.3267(4) 0.1029(16) Uani 1 1 d U . .
C72 C 0.7557(3) 0.7066(3) 0.2913(3) 0.0812(14) Uani 1 1 d U . .
H72 H 0.7148 0.6519 0.2498 0.097 Uiso 1 1 calc R . .
C67 C 0.7351(3) 0.7448(3) 0.3668(3) 0.0650(11) Uani 1 1 d U . .
O26 O 0.9990(3) 0.8349(3) 0.2567(3) 0.1446(18) Uani 1 1 d U . .
O27 O 1.0412(3) 0.9374(3) 0.3860(3) 0.1346(18) Uani 1 1 d U . .
C64 C 0.2938(3) 0.6992(3) 0.7210(3) 0.0786(14) Uani 1 1 d U . .
H64 H 0.3028 0.7502 0.7162 0.094 Uiso 1 1 calc R . .
N11 N 0.2066(6) 0.6140(7) 0.8598(5) 0.172(3) Uani 1 1 d U . .
O24 O 0.1862(6) 0.6734(7) 0.9048(4) 0.253(4) Uani 1 1 d U . .
O23 O 0.2032(5) 0.5474(5) 0.8659(4) 0.215(3) Uani 1 1 d U . .
H1N H 0.796(3) 0.677(3) 0.799(2) 0.068(15) Uiso 1 1 d . . .
H2N H 0.136(2) 1.011(2) 0.119(2) 0.049(11) Uiso 1 1 d . . .
H3N H 0.553(3) 0.642(2) 0.535(2) 0.068(11) Uiso 1 1 d . . .
O28 O 0.4823(10) 0.3136(11) 0.1503(8) 0.500 Uiso 1 1 d P . .
O29 O 0.5705(9) 0.2861(9) 0.0319(8) 0.500 Uiso 1 1 d P . .
O30 O 0.4881(10) 0.5717(11) 0.8438(8) 0.500 Uiso 1 1 d P . .

loop_
_atom_site_aniso_label
_atom_site_aniso_U_11
_atom_site_aniso_U_22
_atom_site_aniso_U_33
_atom_site_aniso_U_23
_atom_site_aniso_U_13
_atom_site_aniso_U_12
Si1 0.0545(7) 0.0394(6) 0.0474(6) 0.0205(5) -0.0058(5) 0.0176(5)
F1 0.0920(18) 0.0568(15) 0.0860(17) 0.0461(13) 0.0035(14) 0.0245(13)
F4 0.0684(15) 0.0546(14) 0.0766(15) 0.0416(12) -0.0004(12) 0.0170(11)
F2 0.115(2) 0.0452(14) 0.0611(14) 0.0120(11) -0.0360(14) 0.0268(13)
F6 0.0816(16) 0.0472(13) 0.0590(13) 0.0148(11) -0.0207(12) 0.0268(12)
F3 0.0742(16) 0.0897(18) 0.0921(18) 0.0498(15) 0.0189(14) 0.0509(14)
F5 0.0943(18) 0.0881(18) 0.0858(17) 0.0538(15) 0.0335(15) 0.0550(15)
N1 0.056(2) 0.0424(18) 0.0367(16) 0.0212(14) 0.0078(14) 0.0262(15)
C3 0.047(2) 0.0300(18) 0.0328(17) 0.0159(14) 0.0049(15) 0.0131(15)
C1 0.067(2) 0.041(2) 0.0335(18) 0.0169(16) 0.0040(17) 0.0278(18)
C8 0.053(2) 0.040(2) 0.0332(18) 0.0162(16) 0.0058(16) 0.0082(17)
C6 0.062(2) 0.036(2) 0.0364(19) 0.0157(16) -0.0073(18) 0.0106(18)
C2 0.062(2) 0.047(2) 0.041(2) 0.0240(17) 0.0115(18) 0.0278(19)
C4 0.055(2) 0.040(2) 0.0371(18) 0.0206(16) 0.0127(16) 0.0225(17)
C7 0.064(2) 0.032(2) 0.0326(18) 0.0175(16) -0.0053(17) -0.0038(17)
C5 0.050(2) 0.044(2) 0.047(2) 0.0193(18) 0.0047(17) 0.0193(18)
O1 0.0577(15) 0.0454(15) 0.0419(13) 0.0255(12) 0.0141(12) 0.0273(12)
O3 0.118(3) 0.077(2) 0.088(2) 0.062(2) -0.012(2) 0.0158(19)
O2 0.135(3) 0.145(4) 0.112(3) 0.082(3) 0.023(3) 0.091(3)
N2 0.087(3) 0.053(2) 0.057(2) 0.0267(19) -0.016(2) 0.017(2)
C9 0.058(2) 0.046(2) 0.044(2) 0.0213(17) 0.0165(18) 0.0237(18)
C16 0.057(3) 0.058(3) 0.062(2) 0.023(2) 0.019(2) 0.021(2)
C15 0.043(2) 0.069(3) 0.053(2) 0.007(2) 0.0075(18) 0.018(2)
C10 0.082(3) 0.058(3) 0.068(3) 0.042(2) 0.039(2) 0.038(2)
C11 0.057(3) 0.068(3) 0.053(2) 0.033(2) 0.0198(19) 0.029(2)
C14 0.049(3) 0.103(4) 0.046(2) 0.032(2) 0.0137(19) 0.027(3)
C13 0.076(3) 0.104(4) 0.077(3) 0.063(3) 0.036(3) 0.046(3)
C12 0.084(3) 0.086(3) 0.075(3) 0.058(3) 0.043(3) 0.052(3)
O4 0.087(2) 0.0640(18) 0.0665(17) 0.0438(15) 0.0446(16) 0.0483(16)
O6 0.081(2) 0.147(4) 0.062(2) 0.009(2) 0.0236(19) 0.032(2)
O5 0.133(4) 0.199(5) 0.117(3) 0.101(4) 0.075(3) 0.067(4)
N3 0.054(3) 0.139(5) 0.060(3) 0.038(3) 0.021(2) 0.027(3)
C17 0.057(2) 0.054(2) 0.046(2) 0.0294(18) 0.0167(18) 0.0276(19)
C18 0.067(3) 0.054(2) 0.056(2) 0.028(2) 0.030(2) 0.031(2)
C19 0.079(3) 0.097(3) 0.053(2) 0.039(2) 0.036(2) 0.053(3)
O7 0.085(2) 0.0667(19) 0.0711(19) 0.0315(16) 0.0465(17) 0.0332(16)
C21 0.063(3) 0.159(5) 0.078(3) -0.026(3) 0.014(3) 0.022(3)
C20 0.055(3) 0.115(4) 0.062(3) 0.009(3) 0.022(2) 0.027(3)
C22 0.086(4) 0.206(6) 0.048(3) 0.014(4) 0.018(3) 0.070(4)
C24 0.113(4) 0.118(4) 0.095(4) 0.060(3) 0.058(3) 0.060(3)
C23 0.136(6) 0.199(6) 0.088(4) 0.079(4) 0.075(4) 0.106(5)
O8 0.118(5) 0.276(7) 0.140(5) -0.096(4) 0.030(4) 0.022(5)
O9 0.257(8) 0.427(10) 0.093(4) 0.074(5) 0.104(4) 0.201(7)
N4 0.096(5) 0.300(8) 0.082(4) -0.019(5) 0.034(4) 0.070(6)
Si2 0.0445(8) 0.0389(8) 0.0412(8) 0.0211(7) -0.0002(6) 0.0148(6)
F9 0.0645(15) 0.0707(16) 0.0877(17) 0.0595(14) -0.0011(12) 0.0145(12)
F8 0.119(2) 0.0466(15) 0.0863(17) 0.0262(13) -0.0495(15) 0.0121(14)
F7 0.111(2) 0.130(2) 0.119(2) 0.084(2) 0.0647(19) 0.0885(19)
N5 0.0511(18) 0.0408(17) 0.0341(15) 0.0237(14) 0.0093(13) 0.0226(14)
C25 0.052(2) 0.040(2) 0.0418(19) 0.0213(16) 0.0156(17) 0.0172(17)
C26 0.063(3) 0.052(2) 0.066(2) 0.036(2) 0.035(2) 0.030(2)
C27 0.053(2) 0.062(3) 0.047(2) 0.030(2) 0.0202(18) 0.021(2)
C32 0.062(3) 0.056(3) 0.060(2) 0.025(2) 0.023(2) 0.015(2)
C31 0.069(3) 0.071(3) 0.052(2) 0.013(2) 0.023(2) 0.012(2)
C28 0.088(3) 0.084(3) 0.068(3) 0.053(3) 0.041(2) 0.046(3)
C30 0.076(3) 0.097(4) 0.046(2) 0.031(2) 0.024(2) 0.022(3)
C29 0.090(4) 0.105(4) 0.084(3) 0.068(3) 0.045(3) 0.037(3)
C35 0.046(2) 0.0322(19) 0.0351(18) 0.0141(15) -0.0013(16) 0.0115(16)
C34 0.053(2) 0.043(2) 0.047(2) 0.0270(17) 0.0172(17) 0.0233(17)
C33 0.052(2) 0.039(2) 0.0357(18) 0.0173(16) 0.0052(16) 0.0201(17)
C39 0.064(3) 0.035(2) 0.040(2) 0.0194(17) -0.0015(18) 0.0049(18)
C40 0.051(2) 0.034(2) 0.0379(19) 0.0148(16) 0.0041(16) 0.0080(16)
C38 0.063(3) 0.037(2) 0.054(2) 0.0229(18) -0.013(2) 0.0089(18)
C36 0.058(2) 0.047(2) 0.057(2) 0.0325(19) 0.0146(19) 0.0202(19)
C37 0.057(2) 0.053(3) 0.060(2) 0.026(2) 0.004(2) 0.023(2)
O10 0.0749(18) 0.0567(17) 0.0548(15) 0.0365(13) 0.0336(14) 0.0313(14)
O11 0.196(5) 0.211(5) 0.132(4) 0.120(4) 0.108(4) 0.079(4)
O12 0.180(5) 0.152(4) 0.079(3) 0.027(3) 0.072(3) 0.044(4)
N6 0.114(4) 0.144(5) 0.071(3) 0.054(3) 0.049(3) 0.028(4)
O13 0.0571(16) 0.0512(15) 0.0547(15) 0.0353(13) 0.0196(12) 0.0276(12)
O15 0.103(3) 0.082(2) 0.094(2) 0.066(2) -0.019(2) 0.0123(19)
O14 0.175(5) 0.216(5) 0.179(4) 0.144(4) 0.070(4) 0.151(4)
N7 0.080(3) 0.075(3) 0.078(3) 0.043(2) -0.013(2) 0.026(2)
C41 0.053(2) 0.052(2) 0.043(2) 0.0293(18) 0.0201(17) 0.0230(18)
C42 0.072(3) 0.057(3) 0.058(2) 0.030(2) 0.033(2) 0.027(2)
C45 0.070(3) 0.055(3) 0.059(2) 0.025(2) 0.012(2) 0.024(2)
C44 0.060(3) 0.061(3) 0.058(2) 0.034(2) 0.026(2) 0.024(2)
C43 0.057(2) 0.060(3) 0.049(2) 0.025(2) 0.0225(19) 0.031(2)
C46 0.081(3) 0.067(3) 0.051(2) 0.028(2) 0.031(2) 0.039(2)
C48 0.059(3) 0.058(3) 0.066(3) 0.027(2) 0.028(2) 0.021(2)
C47 0.076(3) 0.078(3) 0.069(3) 0.040(2) 0.042(2) 0.042(2)
O16 0.0610(17) 0.0659(18) 0.0561(16) 0.0215(14) 0.0294(14) 0.0203(14)
O17 0.194(4) 0.067(2) 0.100(3) 0.014(2) 0.060(3) 0.049(3)
O18 0.176(4) 0.123(3) 0.086(3) 0.037(2) 0.084(3) 0.062(3)
N8 0.118(4) 0.080(3) 0.063(3) 0.031(2) 0.041(2) 0.057(3)
N9 0.0430(17) 0.0437(18) 0.0439(16) 0.0273(14) 0.0124(14) 0.0184(14)
C51 0.045(2) 0.0318(19) 0.0344(17) 0.0172(15) 0.0064(15) 0.0123(15)
C54 0.048(2) 0.0313(19) 0.0338(18) 0.0143(15) -0.0020(16) 0.0110(16)
C56 0.044(2) 0.044(2) 0.0353(18) 0.0205(16) 0.0122(15) 0.0172(16)
C52 0.052(2) 0.042(2) 0.0383(19) 0.0238(16) 0.0148(16) 0.0192(17)
C49 0.053(2) 0.042(2) 0.0380(18) 0.0221(16) 0.0101(16) 0.0158(17)
C50 0.053(2) 0.044(2) 0.0403(19) 0.0264(17) 0.0143(16) 0.0218(17)
C55 0.052(2) 0.038(2) 0.0334(18) 0.0190(16) 0.0029(16) 0.0059(17)
C53 0.044(2) 0.042(2) 0.045(2) 0.0176(17) 0.0102(17) 0.0180(17)
O19 0.0521(15) 0.0526(15) 0.0465(14) 0.0347(12) 0.0187(12) 0.0282(12)
O20 0.093(2) 0.090(2) 0.084(2) 0.068(2) 0.0117(18) 0.0308(18)
O21 0.116(3) 0.112(3) 0.108(3) 0.072(2) 0.038(2) 0.081(2)
N10 0.068(2) 0.048(2) 0.051(2) 0.0255(17) -0.0052(17) 0.0166(17)
C57 0.045(2) 0.043(2) 0.049(2) 0.0205(17) 0.0062(17) 0.0149(17)
C58 0.054(2) 0.051(2) 0.067(3) 0.034(2) 0.015(2) 0.0179(19)
O22 0.0589(17) 0.0537(16) 0.0528(15) 0.0274(13) 0.0195(13) 0.0197(13)
C59 0.041(2) 0.080(3) 0.060(3) 0.039(2) 0.0077(19) 0.006(2)
C63 0.070(3) 0.126(5) 0.052(3) 0.014(3) 0.011(2) -0.002(3)
C62 0.081(4) 0.157(6) 0.078(4) 0.062(4) 0.016(3) -0.004(4)
C60 0.085(4) 0.099(4) 0.100(4) 0.067(3) 0.024(3) 0.014(3)
C61 0.094(4) 0.143(5) 0.115(5) 0.097(4) 0.027(4) 0.008(4)
C65 0.056(2) 0.058(2) 0.047(2) 0.0270(19) 0.0163(18) 0.0269(19)
C66 0.054(2) 0.083(3) 0.054(2) 0.040(2) 0.023(2) 0.026(2)
O25 0.0650(19) 0.094(2) 0.0618(18) 0.0339(17) 0.0277(15) 0.0168(16)
C69 0.083(3) 0.082(3) 0.096(3) 0.056(3) 0.045(3) 0.039(3)
C68 0.063(3) 0.083(3) 0.073(3) 0.045(2) 0.032(2) 0.033(2)
C70 0.079(3) 0.094(3) 0.118(4) 0.079(3) 0.058(3) 0.051(3)
C71 0.099(4) 0.091(4) 0.091(3) 0.059(3) 0.053(3) 0.050(3)
N12 0.112(4) 0.100(4) 0.160(5) 0.097(4) 0.082(4) 0.055(3)
C72 0.083(3) 0.093(4) 0.075(3) 0.041(3) 0.041(3) 0.034(3)
C67 0.064(3) 0.083(3) 0.068(3) 0.046(2) 0.033(2) 0.033(2)
O26 0.174(4) 0.136(4) 0.184(4) 0.101(3) 0.140(4) 0.075(3)
O27 0.108(3) 0.114(4) 0.191(5) 0.090(3) 0.063(3) 0.019(3)
C64 0.061(3) 0.089(3) 0.054(3) 0.019(2) 0.013(2) 0.011(3)
N11 0.151(6) 0.210(8) 0.101(5) 0.078(5) 0.034(4) -0.018(6)
O24 0.265(8) 0.313(9) 0.140(6) 0.093(6) 0.125(6) 0.052(7)
O23 0.193(6) 0.275(8) 0.146(5) 0.138(5) 0.046(4) -0.021(5)

loop_
_atom_type_symbol
_atom_type_description
_atom_type_scat_dispersion_real
_atom_type_scat_dispersion_imag
_atom_type_scat_source
C C 0.0033 0.0016 'International Tables Vol C Tables 4.2.6.8 and 6.1.1.4'
H H 0.0000 0.0000 'International Tables Vol C Tables 4.2.6.8 and 6.1.1.4'
N N 0.0061 0.0033 'International Tables Vol C Tables 4.2.6.8 and 6.1.1.4'
O O 0.0106 0.0060 'International Tables Vol C Tables 4.2.6.8 and 6.1.1.4'
F F 0.0171 0.0103 'International Tables Vol C Tables 4.2.6.8 and 6.1.1.4'
P P 0.1023 0.0942 'International Tables Vol C Tables 4.2.6.8 and 6.1.1.4'
Si Si 0.0817 0.0704 'International Tables Vol C Tables 4.2.6.8 and 6.1.1.4'

loop_
_geom_angle_atom_site_label_1
_geom_angle_atom_site_label_2
_geom_angle_atom_site_label_3
_geom_angle
_geom_angle_site_symmetry_1
_geom_angle_site_symmetry_3
_geom_angle_publ_flag
F3 Si1 F5 179.66(13) . . ?
F3 Si1 F1 88.80(14) . . ?
F5 Si1 F1 91.39(14) . . ?
F3 Si1 F4 91.05(13) . . ?
F5 Si1 F4 88.76(13) . . ?
F1 Si1 F4 179.85(15) . . ?
F3 Si1 F2 89.46(14) . . ?
F5 Si1 F2 90.82(14) . . ?
F1 Si1 F2 89.09(12) . . ?
F4 Si1 F2 90.96(12) . . ?
F3 Si1 F6 90.46(13) . . ?
F5 Si1 F6 89.26(13) . . ?
F1 Si1 F6 91.18(12) . . ?
F4 Si1 F6 88.77(12) . . ?
F2 Si1 F6 179.72(15) . . ?
C9 N1 C17 112.5(3) . . ?
C9 N1 C1 115.5(3) . . ?
C17 N1 C1 111.2(3) . . ?
O1 C3 C4 124.4(3) . . ?
O1 C3 C8 115.1(3) . . ?
C4 C3 C8 120.5(3) . . ?
C2 C1 N1 115.8(3) . . ?
C7 C8 C3 119.4(4) . . ?
C5 C6 C7 120.9(4) . . ?
C5 C6 N2 120.4(4) . . ?
C7 C6 N2 118.6(4) . . ?
O1 C2 C1 109.9(3) . . ?
C3 C4 C5 119.0(3) . . ?
C8 C7 C6 119.2(3) . . ?
C6 C5 C4 120.9(4) . . ?
C3 O1 C2 117.0(3) . . ?
O3 N2 O2 123.9(4) . . ?
O3 N2 C6 118.3(4) . . ?
O2 N2 C6 117.8(4) . . ?
C10 C9 N1 115.0(3) . . ?
C11 C16 C15 119.7(4) . . ?
C14 C15 C16 118.3(4) . . ?
O4 C10 C9 108.8(3) . . ?
O4 C11 C16 115.0(4) . . ?
O4 C11 C12 124.6(4) . . ?
C16 C11 C12 120.4(4) . . ?
C13 C14 C15 122.4(4) . . ?
C13 C14 N3 119.6(5) . . ?
C15 C14 N3 118.0(5) . . ?
C12 C13 C14 119.1(5) . . ?
C13 C12 C11 120.0(4) . . ?
C11 O4 C10 119.4(3) . . ?
O6 N3 O5 123.8(5) . . ?
O6 N3 C14 118.6(6) . . ?
O5 N3 C14 117.5(5) . . ?
N1 C17 C18 114.2(3) . . ?
O7 C18 C17 103.5(3) . . ?
O7 C19 C20 124.8(4) . . ?
O7 C19 C24 113.9(5) . . ?
C20 C19 C24 121.3(4) . . ?
C19 O7 C18 118.8(3) . . ?
C22 C21 C20 120.6(6) . . ?
C19 C20 C21 118.7(5) . . ?
C21 C22 C23 122.0(6) . . ?
C21 C22 N4 121.3(8) . . ?
C23 C22 N4 116.6(8) . . ?
C19 C24 C23 118.2(6) . . ?
C22 C23 C24 119.2(6) . . ?
O9 N4 O8 123.0(8) . . ?
O9 N4 C22 119.8(10) . . ?
O8 N4 C22 117.1(9) . . ?
F7 Si2 F7 180.0(2) . 2_777 ?
F7 Si2 F9 87.87(13) . . ?
F7 Si2 F9 92.13(13) 2_777 . ?
F7 Si2 F9 92.13(13) . 2_777 ?
F7 Si2 F9 87.87(13) 2_777 2_777 ?
F9 Si2 F9 180.00(8) . 2_777 ?
F7 Si2 F8 88.32(16) . 2_777 ?
F7 Si2 F8 91.68(16) 2_777 2_777 ?
F9 Si2 F8 90.15(11) . 2_777 ?
F9 Si2 F8 89.85(12) 2_777 2_777 ?
F7 Si2 F8 91.68(16) . . ?
F7 Si2 F8 88.32(16) 2_777 . ?
F9 Si2 F8 89.85(12) . . ?
F9 Si2 F8 90.15(11) 2_777 . ?
F8 Si2 F8 180.000(1) 2_777 . ?
C25 N5 C41 112.3(3) . . ?
C25 N5 C33 115.3(3) . . ?
C41 N5 C33 112.1(3) . . ?
C26 C25 N5 114.1(3) . . ?
O10 C26 C25 108.1(3) . . ?
O10 C27 C32 114.8(4) . . ?
O10 C27 C28 124.2(4) . . ?
C32 C27 C28 121.0(4) . . ?
C27 C32 C31 119.9(4) . . ?
C30 C31 C32 118.3(4) . . ?
C27 C28 C29 119.1(4) . . ?
C29 C30 C31 121.8(4) . . ?
C29 C30 N6 120.0(5) . . ?
C31 C30 N6 118.1(5) . . ?
C30 C29 C28 119.8(5) . . ?
O13 C35 C36 124.6(3) . . ?
O13 C35 C40 115.2(3) . . ?
C36 C35 C40 120.2(4) . . ?
O13 C34 C33 109.4(3) . . ?
C34 C33 N5 116.3(3) . . ?
C40 C39 C38 119.2(4) . . ?
C39 C40 C35 120.3(4) . . ?
C39 C38 C37 121.7(4) . . ?
C39 C38 N7 118.6(4) . . ?
C37 C38 N7 119.7(4) . . ?
C35 C36 C37 119.0(4) . . ?
C38 C37 C36 119.4(4) . . ?
C27 O10 C26 118.9(3) . . ?
O12 N6 O11 124.3(5) . . ?
O12 N6 C30 118.9(6) . . ?
O11 N6 C30 116.8(6) . . ?
C35 O13 C34 117.7(3) . . ?
O15 N7 O14 122.1(5) . . ?
O15 N7 C38 120.4(5) . . ?
O14 N7 C38 117.4(5) . . ?
C42 C41 N5 112.3(3) . . ?
O16 C42 C41 105.4(3) . . ?
C46 C45 C44 119.0(4) . . ?
C45 C44 C43 118.9(4) . . ?
O16 C43 C48 114.9(4) . . ?
O16 C43 C44 124.3(4) . . ?
C48 C43 C44 120.8(4) . . ?
C47 C46 C45 122.0(4) . . ?
C47 C46 N8 119.4(4) . . ?
C45 C46 N8 118.6(4) . . ?
C43 C48 C47 121.3(4) . . ?
C46 C47 C48 117.9(4) . . ?
C43 O16 C42 118.6(3) . . ?
O17 N8 O18 124.0(4) . . ?
O17 N8 C46 119.3(5) . . ?
O18 N8 C46 116.7(5) . . ?
C65 N9 C57 107.9(3) . . ?
C65 N9 C49 115.2(3) . . ?
C57 N9 C49 114.7(3) . . ?
O19 C51 C52 124.3(3) . . ?
O19 C51 C56 115.5(3) . . ?
C52 C51 C56 120.2(3) . . ?
C55 C54 C53 121.6(3) . . ?
C55 C54 N10 118.5(3) . . ?
C53 C54 N10 119.9(4) . . ?
C55 C56 C51 120.5(3) . . ?
C53 C52 C51 119.3(3) . . ?
C50 C49 N9 116.0(3) . . ?
O19 C50 C49 108.4(3) . . ?
C54 C55 C56 118.7(3) . . ?
C52 C53 C54 119.8(3) . . ?
C51 O19 C50 118.6(3) . . ?
O20 N10 O21 121.9(4) . . ?
O20 N10 C54 118.8(4) . . ?
O21 N10 C54 119.3(4) . . ?
C58 C57 N9 115.0(3) . . ?
O22 C58 C57 108.9(3) . . ?
C59 O22 C58 116.7(3) . . ?
C64 C59 O22 115.2(4) . . ?
C64 C59 C60 120.2(5) . . ?
O22 C59 C60 124.5(5) . . ?
C62 C63 C64 118.1(6) . . ?
C63 C62 C61 123.5(7) . . ?
C63 C62 N11 116.7(8) . . ?
C61 C62 N11 119.8(8) . . ?
C61 C60 C59 118.7(6) . . ?
C62 C61 C60 119.0(7) . . ?
C66 C65 N9 115.6(3) . . ?
O25 C66 C65 104.2(3) . . ?
C67 O25 C66 119.4(3) . . ?
C68 C69 C70 116.9(5) . . ?
C67 C68 C69 120.7(4) . . ?
C71 C70 C69 123.2(4) . . ?
C71 C70 N12 119.0(5) . . ?
C69 C70 N12 117.6(5) . . ?
C72 C71 C70 117.9(5) . . ?
O27 N12 O26 126.0(5) . . ?
O27 N12 C70 117.7(5) . . ?
O26 N12 C70 116.2(6) . . ?
C67 C72 C71 120.9(5) . . ?
C72 C67 O25 115.2(4) . . ?
C72 C67 C68 120.4(4) . . ?
O25 C67 C68 124.4(4) . . ?
C59 C64 C63 120.4(6) . . ?
O24 N11 O23 126.2(10) . . ?
O24 N11 C62 119.0(10) . . ?
O23 N11 C62 114.7(9) . . ?

loop_
_geom_bond_atom_site_label_1
_geom_bond_atom_site_label_2
_geom_bond_distance
_geom_bond_site_symmetry_2
_geom_bond_publ_flag
Si1 F3 1.653(3) . ?
Si1 F5 1.667(3) . ?
Si1 F1 1.667(2) . ?
Si1 F4 1.673(2) . ?
Si1 F2 1.696(2) . ?
Si1 F6 1.698(2) . ?
N1 C9 1.489(5) . ?
N1 C17 1.501(4) . ?
N1 C1 1.510(4) . ?
C3 O1 1.371(4) . ?
C3 C4 1.367(5) . ?
C3 C8 1.393(4) . ?
C1 C2 1.505(5) . ?
C8 C7 1.373(5) . ?
C6 C5 1.343(5) . ?
C6 C7 1.380(5) . ?
C6 N2 1.463(5) . ?
C2 O1 1.431(4) . ?
C4 C5 1.377(5) . ?
O3 N2 1.223(5) . ?
O2 N2 1.229(5) . ?
C9 C10 1.495(5) . ?
C16 C11 1.379(5) . ?
C16 C15 1.389(5) . ?
C15 C14 1.377(6) . ?
C10 O4 1.429(4) . ?
C11 O4 1.364(4) . ?
C11 C12 1.390(6) . ?
C14 C13 1.370(6) . ?
C14 N3 1.472(6) . ?
C13 C12 1.365(5) . ?
O6 N3 1.202(6) . ?
O5 N3 1.236(6) . ?
C17 C18 1.509(5) . ?
C18 O7 1.416(4) . ?
C19 O7 1.355(5) . ?
C19 C20 1.365(6) . ?
C19 C24 1.386(6) . ?
C21 C22 1.348(9) . ?
C21 C20 1.377(6) . ?
C22 C23 1.345(9) . ?
C22 N4 1.456(8) . ?
C24 C23 1.408(7) . ?
O8 N4 1.204(13) . ?
O9 N4 1.214(11) . ?
Si2 F7 1.647(2) . ?
Si2 F7 1.647(2) 2_777 ?
Si2 F9 1.673(2) . ?
Si2 F9 1.673(2) 2_777 ?
Si2 F8 1.681(2) 2_777 ?
Si2 F8 1.681(2) . ?
N5 C25 1.495(4) . ?
N5 C41 1.502(4) . ?
N5 C33 1.517(4) . ?
C25 C26 1.491(5) . ?
C26 O10 1.453(4) . ?
C27 O10 1.370(4) . ?
C27 C32 1.374(5) . ?
C27 C28 1.388(5) . ?
C32 C31 1.386(5) . ?
C31 C30 1.386(6) . ?
C28 C29 1.376(5) . ?
C30 C29 1.366(7) . ?
C30 N6 1.466(6) . ?
C35 O13 1.363(4) . ?
C35 C36 1.368(5) . ?
C35 C40 1.404(5) . ?
C34 O13 1.433(4) . ?
C34 C33 1.495(4) . ?
C39 C40 1.355(5) . ?
C39 C38 1.367(5) . ?
C38 C37 1.372(5) . ?
C38 N7 1.456(5) . ?
C36 C37 1.393(5) . ?
O11 N6 1.245(7) . ?
O12 N6 1.224(7) . ?
O15 N7 1.201(5) . ?
O14 N7 1.210(5) . ?
C41 C42 1.504(5) . ?
C42 O16 1.423(4) . ?
C45 C46 1.383(6) . ?
C45 C44 1.384(5) . ?
C44 C43 1.379(5) . ?
C43 O16 1.362(4) . ?
C43 C48 1.363(5) . ?
C46 C47 1.371(6) . ?
C46 N8 1.461(5) . ?
C48 C47 1.371(5) . ?
O17 N8 1.202(5) . ?
O18 N8 1.243(5) . ?
N9 C65 1.499(4) . ?
N9 C57 1.500(4) . ?
N9 C49 1.522(4) . ?
C51 O19 1.360(4) . ?
C51 C52 1.387(5) . ?
C51 C56 1.388(4) . ?
C54 C55 1.373(5) . ?
C54 C53 1.380(5) . ?
C54 N10 1.448(5) . ?
C56 C55 1.383(5) . ?
C52 C53 1.380(5) . ?
C49 C50 1.500(5) . ?
C50 O19 1.424(4) . ?
O20 N10 1.210(4) . ?
O21 N10 1.212(4) . ?
C57 C58 1.494(5) . ?
C58 O22 1.446(4) . ?
O22 C59 1.368(5) . ?
C59 C64 1.370(6) . ?
C59 C60 1.380(6) . ?
C63 C62 1.341(9) . ?
C63 C64 1.387(6) . ?
C62 C61 1.348(9) . ?
C62 N11 1.500(9) . ?
C60 C61 1.393(7) . ?
C65 C66 1.488(5) . ?
C66 O25 1.416(4) . ?
O25 C67 1.368(5) . ?
C69 C68 1.377(6) . ?
C69 C70 1.394(6) . ?
C68 C67 1.381(6) . ?
C70 C71 1.372(6) . ?
C70 N12 1.503(6) . ?
C71 C72 1.367(6) . ?
N12 O27 1.214(6) . ?
N12 O26 1.232(6) . ?
C72 C67 1.370(5) . ?
N11 O24 1.170(11) . ?
N11 O23 1.236(11) . ?
